data_2207348
loop_
_publ_author_name
'Shi, Jun'

_publ_section_title
;
 (<i>E</i>)-<i>N</i>'-(4-Benzyloxy-3-methoxybenzylidene)isonicotinohydrazide
;
_journal_coeditor_code SJ6142
_journal_issue 11
_journal_name_full 'Acta Crystallographica Section E'
_journal_page_first o3933
_journal_page_last o3934
_journal_paper_doi 10.1107/S1600536805034872
_journal_volume 61
_journal_year 2005
_chemical_formula_iupac 'C21 H19 N3 O3'
_chemical_formula_moiety 'C21 H19 N3 O3'
_chemical_formula_sum 'C21 H19 N3 O3'
_chemical_formula_weight 361.39
_chemical_name_systematic
;
(E)-N'-(4-Benzyloxy-3-methoxybenzylidene)isonicotinohydrazide
;
_space_group_IT_number 61
_symmetry_cell_setting orthorhombic
_symmetry_space_group_name_Hall '-P 2ac 2ab'
_symmetry_space_group_name_H-M 'P b c a'
_atom_sites_solution_hydrogens geom
_atom_sites_solution_primary direct
_atom_sites_solution_secondary difmap
_audit_creation_method SHELXL-97
_cell_angle_alpha 90.00
_cell_angle_beta 90.00
_cell_angle_gamma 90.00
_cell_formula_units_Z 8
_cell_length_a 11.0418(17)
_cell_length_b 8.0714(12)
_cell_length_c 41.313(7)
_cell_measurement_reflns_used 3439
_cell_measurement_temperature 294(2)
_cell_measurement_theta_max 25.47
_cell_measurement_theta_min 2.70
_cell_volume 3681.9(10)
_computing_cell_refinement 'SAINT (Bruker, 1999)'
_computing_data_collection 'SMART (Bruker, 1999)'
_computing_data_reduction SAINT
_computing_molecular_graphics 'SHELXTL (Sheldrick, 1997b)'
_computing_publication_material SHELXTL
_computing_structure_refinement 'SHELXL97 (Sheldrick, 1997a)'
_computing_structure_solution 'SHELXS97 (Sheldrick, 1997a)'
_diffrn_ambient_temperature 294(2)
_diffrn_measured_fraction_theta_full 0.992
_diffrn_measured_fraction_theta_max 0.992
_diffrn_measurement_device_type 'Bruker SMART APEX CCD area-detector'
_diffrn_measurement_method '\f and \w'
_diffrn_radiation_monochromator graphite
_diffrn_radiation_source 'fine-focus sealed tube'
_diffrn_radiation_type MoK\a
_diffrn_radiation_wavelength 0.71073
_diffrn_reflns_av_R_equivalents 0.0577
_diffrn_reflns_av_sigmaI/netI 0.0456
_diffrn_reflns_limit_h_max 13
_diffrn_reflns_limit_h_min -13
_diffrn_reflns_limit_k_max 10
_diffrn_reflns_limit_k_min -6
_diffrn_reflns_limit_l_max 51
_diffrn_reflns_limit_l_min -42
_diffrn_reflns_number 19513
_diffrn_reflns_theta_full 26.46
_diffrn_reflns_theta_max 26.46
_diffrn_reflns_theta_min 1.97
_diffrn_standards_number 0
_exptl_absorpt_coefficient_mu 0.089
_exptl_absorpt_correction_T_max 0.991
_exptl_absorpt_correction_T_min 0.968
_exptl_absorpt_correction_type multi-scan
_exptl_absorpt_process_details '(SADABS; Sheldrick, 1996)'
_exptl_crystal_colour colorless
_exptl_crystal_density_diffrn 1.304
_exptl_crystal_density_method 'not measured'
_exptl_crystal_description block
_exptl_crystal_F_000 1520
_exptl_crystal_size_max 0.24
_exptl_crystal_size_mid 0.20
_exptl_crystal_size_min 0.10
_refine_diff_density_max 0.153
_refine_diff_density_min -0.175
_refine_ls_extinction_method none
_refine_ls_goodness_of_fit_ref 1.013
_refine_ls_hydrogen_treatment constr
_refine_ls_matrix_type full
_refine_ls_number_parameters 245
_refine_ls_number_reflns 3765
_refine_ls_number_restraints 0
_refine_ls_restrained_S_all 1.013
_refine_ls_R_factor_all 0.0920
_refine_ls_R_factor_gt 0.0469
_refine_ls_shift/su_max 0.001
_refine_ls_shift/su_mean 0.000
_refine_ls_structure_factor_coef Fsqd
_refine_ls_weighting_details 'calc w=1/[\s^2^(Fo^2^)+(0.0513P)^2^+0.519P] where P=(Fo^2^+2Fc^2^)/3'
_refine_ls_weighting_scheme calc
_refine_ls_wR_factor_gt 0.1008
_refine_ls_wR_factor_ref 0.1183
_reflns_number_gt 2281
_reflns_number_total 3765
_reflns_threshold_expression I>2\s(I)
_cod_data_source_file sj6142.cif
_cod_data_source_block I
_cod_depositor_comments
;
The following automatic conversions were performed:
'_symmetry_cell_setting' value 'Orthorhombic' changed to 'orthorhombic'
according to '/home/saulius/struct/CIF-dictionaries/cif_core.dic'
dictionary named 'cif_core.dic' version 2.4.1 from 2010-06-29.

Automatic conversion script
Id: cif_fix_enum 1527 2010-12-29 10:47:43Z saulius 

The following automatic conversions were performed:

'_symmetry_cell_setting' value 'Orthorhombic' changed to
'orthorhombic' according to
/home/saulius/struct/CIF-dictionaries/cif_core.dic dictionary named
'cif_core.dic' version 2.4.1 from 2010-06-29.

Automatic conversion script
Id: cif_fix_values 1715 2011-07-08 13:25:40Z adriana 
;
_cod_original_cell_volume 3682.0(10)
_cod_original_sg_symbol_H-M 'P b c a '
_cod_database_code 2207348
_cod_database_fobs_code 2207348

loop_
_symmetry_equiv_pos_as_xyz
'x, y, z'
'-x+1/2, -y, z+1/2'
'-x, y+1/2, -z+1/2'
'x+1/2, -y+1/2, -z'
'-x, -y, -z'
'x-1/2, y, -z-1/2'
'x, -y-1/2, z-1/2'
'-x-1/2, y-1/2, z'

loop_
_atom_site_label
_atom_site_fract_x
_atom_site_fract_y
_atom_site_fract_z
_atom_site_U_iso_or_equiv
_atom_site_adp_type
_atom_site_calc_flag
_atom_site_refinement_flags
_atom_site_occupancy
_atom_site_type_symbol
O1 1.19420(11) 0.17736(15) 0.33724(3) 0.0486(4) Uani d . 1 O
O2 0.98144(12) 0.04956(16) 0.34109(3) 0.0542(4) Uani d . 1 O
O3 0.50933(12) 0.35721(17) 0.42609(4) 0.0579(4) Uani d . 1 O
N1 0.75067(14) 0.41523(18) 0.42356(4) 0.0396(4) Uani d . 1 N
N2 0.67070(12) 0.51185(18) 0.44105(4) 0.0402(4) Uani d . 1 N
H2 0.6969 0.5936 0.4524 0.048 Uiso calc R 1 H
N3 0.30919(16) 0.7984(2) 0.49178(5) 0.0607(5) Uani d . 1 N
C1 1.3091(2) 0.1713(3) 0.27275(6) 0.0676(7) Uani d . 1 C
H1 1.2361 0.2272 0.2703 0.081 Uiso calc R 1 H
C2 1.3611(3) 0.0939(4) 0.24652(7) 0.0878(9) Uani d . 1 C
H2A 1.3232 0.0987 0.2264 0.105 Uiso calc R 1 H
C3 1.4677(3) 0.0101(4) 0.24971(9) 0.0967(10) Uani d . 1 C
H3 1.5026 -0.0415 0.2319 0.116 Uiso calc R 1 H
C4 1.5230(2) 0.0025(4) 0.27923(8) 0.0913(9) Uani d . 1 C
H4 1.5953 -0.0555 0.2816 0.110 Uiso calc R 1 H
C5 1.4717(2) 0.0809(3) 0.30577(6) 0.0644(6) Uani d . 1 C
H5 1.5099 0.0755 0.3258 0.077 Uiso calc R 1 H
C6 1.36452(18) 0.1668(2) 0.30270(6) 0.0502(5) Uani d . 1 C
C7 1.30916(17) 0.2550(3) 0.33095(5) 0.0520(6) Uani d . 1 C
H7A 1.3613 0.2462 0.3498 0.062 Uiso calc R 1 H
H7B 1.2979 0.3714 0.3259 0.062 Uiso calc R 1 H
C8 1.11858(16) 0.2524(2) 0.35860(4) 0.0383(4) Uani d . 1 C
C9 1.14817(17) 0.3875(2) 0.37738(5) 0.0431(5) Uani d . 1 C
H9 1.2264 0.4300 0.3769 0.052 Uiso calc R 1 H
C10 1.06095(16) 0.4607(2) 0.39716(5) 0.0416(5) Uani d . 1 C
H10 1.0810 0.5535 0.4094 0.050 Uiso calc R 1 H
C11 0.94535(16) 0.3970(2) 0.39879(4) 0.0358(4) Uani d . 1 C
C12 0.91625(15) 0.2566(2) 0.38038(4) 0.0363(4) Uani d . 1 C
H12 0.8388 0.2118 0.3816 0.044 Uiso calc R 1 H
C13 1.00123(16) 0.1844(2) 0.36050(4) 0.0380(4) Uani d . 1 C
C14 0.8686(2) -0.0322(3) 0.34394(6) 0.0666(7) Uani d . 1 C
H14A 0.8587 -0.0719 0.3657 0.100 Uiso calc R 1 H
H14B 0.8660 -0.1240 0.3292 0.100 Uiso calc R 1 H
H14C 0.8044 0.0438 0.3389 0.100 Uiso calc R 1 H
C15 0.85469(16) 0.4800(2) 0.41856(4) 0.0375(4) Uani d . 1 C
H15 0.8728 0.5822 0.4277 0.045 Uiso calc R 1 H
C16 0.55118(16) 0.4771(2) 0.44019(4) 0.0371(4) Uani d . 1 C
C17 0.47135(15) 0.5963(2) 0.45773(4) 0.0347(4) Uani d . 1 C
C18 0.50984(17) 0.6995(2) 0.48229(5) 0.0434(5) Uani d . 1 C
H18 0.5913 0.7042 0.4879 0.052 Uiso calc R 1 H
C19 0.42617(19) 0.7956(2) 0.49842(5) 0.0505(5) Uani d . 1 C
H19 0.4539 0.8629 0.5151 0.061 Uiso calc R 1 H
C20 0.27424(19) 0.7032(3) 0.46725(6) 0.0650(7) Uani d . 1 C
H20 0.1930 0.7061 0.4613 0.078 Uiso calc R 1 H
C21 0.35030(17) 0.6002(3) 0.44995(5) 0.0512(5) Uani d . 1 C
H21 0.3201 0.5345 0.4333 0.061 Uiso calc R 1 H

loop_
_atom_site_aniso_label
_atom_site_aniso_U_11
_atom_site_aniso_U_22
_atom_site_aniso_U_33
_atom_site_aniso_U_12
_atom_site_aniso_U_13
_atom_site_aniso_U_23
O1 0.0443(8) 0.0371(8) 0.0646(9) -0.0021(6) 0.0237(7) -0.0083(7)
O2 0.0523(9) 0.0485(9) 0.0617(9) -0.0113(7) 0.0192(7) -0.0227(7)
O3 0.0480(8) 0.0501(9) 0.0758(10) -0.0069(7) 0.0061(7) -0.0269(8)
N1 0.0385(9) 0.0358(9) 0.0446(9) 0.0051(7) 0.0074(7) -0.0081(7)
N2 0.0340(8) 0.0382(9) 0.0484(10) 0.0031(7) 0.0068(7) -0.0161(7)
N3 0.0459(11) 0.0600(13) 0.0764(14) 0.0085(9) 0.0094(9) -0.0165(10)
C1 0.0631(15) 0.0665(17) 0.0733(18) 0.0036(12) 0.0138(13) -0.0011(13)
C2 0.098(2) 0.101(2) 0.0650(18) -0.0074(19) 0.0188(16) -0.0151(16)
C3 0.091(2) 0.102(2) 0.097(2) -0.0036(19) 0.0430(19) -0.0352(19)
C4 0.0690(18) 0.088(2) 0.117(3) 0.0160(15) 0.0329(18) -0.0261(19)
C5 0.0547(14) 0.0619(15) 0.0765(16) 0.0046(12) 0.0185(12) -0.0065(13)
C6 0.0469(12) 0.0379(12) 0.0659(15) -0.0037(10) 0.0229(11) 0.0001(10)
C7 0.0466(12) 0.0409(12) 0.0684(15) -0.0028(10) 0.0241(11) -0.0034(11)
C8 0.0377(10) 0.0326(10) 0.0446(11) 0.0054(8) 0.0123(9) 0.0003(9)
C9 0.0360(10) 0.0415(12) 0.0519(12) -0.0028(9) 0.0072(9) -0.0033(10)
C10 0.0418(11) 0.0396(11) 0.0435(11) -0.0004(9) 0.0038(9) -0.0081(9)
C11 0.0371(10) 0.0356(10) 0.0347(10) 0.0037(8) 0.0031(8) -0.0006(8)
C12 0.0327(10) 0.0365(11) 0.0397(10) 0.0010(8) 0.0042(8) -0.0037(8)
C13 0.0421(11) 0.0333(11) 0.0386(10) 0.0008(8) 0.0059(9) -0.0051(8)
C14 0.0612(15) 0.0669(16) 0.0717(16) -0.0230(12) 0.0138(12) -0.0305(13)
C15 0.0394(11) 0.0354(11) 0.0377(10) 0.0025(9) 0.0014(8) -0.0095(8)
C16 0.0381(10) 0.0334(11) 0.0398(10) -0.0024(9) 0.0032(8) -0.0055(9)
C17 0.0346(10) 0.0321(10) 0.0375(10) -0.0002(8) 0.0035(8) 0.0006(8)
C18 0.0380(11) 0.0485(12) 0.0439(11) 0.0005(9) 0.0023(9) -0.0094(9)
C19 0.0543(14) 0.0501(13) 0.0470(12) -0.0003(11) 0.0076(10) -0.0137(10)
C20 0.0358(12) 0.0746(18) 0.0848(18) 0.0100(11) -0.0004(12) -0.0158(14)
C21 0.0396(11) 0.0571(14) 0.0568(13) -0.0008(10) -0.0009(10) -0.0131(11)

loop_
_atom_type_symbol
_atom_type_description
_atom_type_scat_dispersion_real
_atom_type_scat_dispersion_imag
_atom_type_scat_source
C C 0.0033 0.0016 'International Tables Vol C Tables 4.2.6.8 and 6.1.1.4'
H H 0.0000 0.0000 'International Tables Vol C Tables 4.2.6.8 and 6.1.1.4'
N N 0.0061 0.0033 'International Tables Vol C Tables 4.2.6.8 and 6.1.1.4'
O O 0.0106 0.0060 'International Tables Vol C Tables 4.2.6.8 and 6.1.1.4'

loop_
_geom_angle_atom_site_label_1
_geom_angle_atom_site_label_2
_geom_angle_atom_site_label_3
_geom_angle
_geom_angle_publ_flag
C8 O1 C7 117.75(14) yes
C13 O2 C14 117.54(14) yes
C15 N1 N2 115.32(15) yes
C16 N2 N1 119.59(15) yes
C16 N2 H2 120.2 ?
N1 N2 H2 120.2 ?
C19 N3 C20 115.63(17) yes
C2 C1 C6 120.6(2) ?
C2 C1 H1 119.7 ?
C6 C1 H1 119.7 ?
C3 C2 C1 120.6(3) ?
C3 C2 H2A 119.7 ?
C1 C2 H2A 119.7 ?
C2 C3 C4 119.6(3) ?
C2 C3 H3 120.2 ?
C4 C3 H3 120.2 ?
C3 C4 C5 120.2(3) ?
C3 C4 H4 119.9 ?
C5 C4 H4 119.9 ?
C6 C5 C4 120.5(3) ?
C6 C5 H5 119.7 ?
C4 C5 H5 119.7 ?
C5 C6 C1 118.5(2) ?
C5 C6 C7 121.2(2) ?
C1 C6 C7 120.3(2) ?
O1 C7 C6 107.08(16) ?
O1 C7 H7A 110.3 ?
C6 C7 H7A 110.3 ?
O1 C7 H7B 110.3 ?
C6 C7 H7B 110.3 ?
H7A C7 H7B 108.6 ?
O1 C8 C9 125.00(16) ?
O1 C8 C13 115.32(16) ?
C9 C8 C13 119.68(16) ?
C8 C9 C10 120.11(18) ?
C8 C9 H9 119.9 ?
C10 C9 H9 119.9 ?
C11 C10 C9 120.68(18) ?
C11 C10 H10 119.7 ?
C9 C10 H10 119.7 ?
C10 C11 C12 119.18(16) ?
C10 C11 C15 119.53(17) ?
C12 C11 C15 121.26(16) ?
C13 C12 C11 120.65(16) ?
C13 C12 H12 119.7 ?
C11 C12 H12 119.7 ?
O2 C13 C12 125.25(16) ?
O2 C13 C8 115.07(15) ?
C12 C13 C8 119.66(16) ?
O2 C14 H14A 109.5 ?
O2 C14 H14B 109.5 ?
H14A C14 H14B 109.5 ?
O2 C14 H14C 109.5 ?
H14A C14 H14C 109.5 ?
H14B C14 H14C 109.5 ?
N1 C15 C11 121.36(17) ?
N1 C15 H15 119.3 ?
C11 C15 H15 119.3 ?
O3 C16 N2 123.21(16) ?
O3 C16 C17 121.28(16) ?
N2 C16 C17 115.51(16) ?
C21 C17 C18 117.23(17) ?
C21 C17 C16 118.37(17) ?
C18 C17 C16 124.35(16) ?
C19 C18 C17 119.26(18) ?
C19 C18 H18 120.4 ?
C17 C18 H18 120.4 ?
N3 C19 C18 124.39(19) ?
N3 C19 H19 117.8 ?
C18 C19 H19 117.8 ?
N3 C20 C21 124.5(2) ?
N3 C20 H20 117.8 ?
C21 C20 H20 117.8 ?
C17 C21 C20 118.9(2) ?
C17 C21 H21 120.5 ?
C20 C21 H21 120.5 ?

loop_
_geom_bond_atom_site_label_1
_geom_bond_atom_site_label_2
_geom_bond_distance
_geom_bond_publ_flag
O1 C8 1.357(2) yes
O1 C7 1.439(2) yes
O2 C13 1.369(2) yes
O2 C14 1.415(2) yes
O3 C16 1.220(2) yes
N1 C15 1.279(2) yes
N1 N2 1.3821(19) yes
N2 C16 1.350(2) yes
N2 H2 0.8600 ?
N3 C19 1.321(2) yes
N3 C20 1.329(3) yes
C1 C2 1.376(3) ?
C1 C6 1.380(3) ?
C1 H1 0.9300 ?
C2 C3 1.364(4) ?
C2 H2A 0.9300 ?
C3 C4 1.365(4) ?
C3 H3 0.9300 ?
C4 C5 1.387(3) ?
C4 H4 0.9300 ?
C5 C6 1.377(3) ?
C5 H5 0.9300 ?
C6 C7 1.498(3) ?
C7 H7A 0.9700 ?
C7 H7B 0.9700 ?
C8 C9 1.378(3) ?
C8 C13 1.410(2) ?
C9 C10 1.394(2) ?
C9 H9 0.9300 ?
C10 C11 1.378(2) ?
C10 H10 0.9300 ?
C11 C12 1.402(2) ?
C11 C15 1.455(2) ?
C12 C13 1.376(2) ?
C12 H12 0.9300 ?
C14 H14A 0.9600 ?
C14 H14B 0.9600 ?
C14 H14C 0.9600 ?
C15 H15 0.9300 ?
C16 C17 1.493(2) ?
C17 C21 1.375(2) ?
C17 C18 1.380(2) ?
C18 C19 1.378(3) ?
C18 H18 0.9300 ?
C19 H19 0.9300 ?
C20 C21 1.381(3) ?
C20 H20 0.9300 ?
C21 H21 0.9300 ?

loop_
_geom_hbond_atom_site_label_D
_geom_hbond_atom_site_label_H
_geom_hbond_atom_site_label_A
_geom_hbond_site_symmetry_A
_geom_hbond_distance_DH
_geom_hbond_distance_HA
_geom_hbond_distance_DA
_geom_hbond_angle_DHA
_geom_hbond_publ_flag
C18 H18 N3 4_566 0.93 2.55 3.475(3) 174 yes

loop_
_geom_torsion_atom_site_label_1
_geom_torsion_atom_site_label_2
_geom_torsion_atom_site_label_3
_geom_torsion_atom_site_label_4
_geom_torsion
C15 N1 N2 C16 162.06(17)
C6 C1 C2 C3 0.6(4)
C1 C2 C3 C4 0.3(5)
C2 C3 C4 C5 -0.7(5)
C3 C4 C5 C6 0.2(4)
C4 C5 C6 C1 0.6(3)
C4 C5 C6 C7 -178.8(2)
C2 C1 C6 C5 -1.0(3)
C2 C1 C6 C7 178.4(2)
C8 O1 C7 C6 -169.98(17)
C5 C6 C7 O1 -116.9(2)
C1 C6 C7 O1 63.7(2)
C7 O1 C8 C9 -7.4(3)
C7 O1 C8 C13 171.56(17)
O1 C8 C9 C10 176.25(17)
C13 C8 C9 C10 -2.6(3)
C8 C9 C10 C11 1.5(3)
C9 C10 C11 C12 0.3(3)
C9 C10 C11 C15 -177.39(17)
C10 C11 C12 C13 -1.0(3)
C15 C11 C12 C13 176.64(17)
C14 O2 C13 C12 -6.5(3)
C14 O2 C13 C8 174.94(18)
C11 C12 C13 O2 -178.59(17)
C11 C12 C13 C8 -0.1(3)
O1 C8 C13 O2 1.6(2)
C9 C8 C13 O2 -179.42(17)
O1 C8 C13 C12 -177.06(16)
C9 C8 C13 C12 1.9(3)
N2 N1 C15 C11 -176.09(15)
C10 C11 C15 N1 -172.21(18)
C12 C11 C15 N1 10.1(3)
N1 N2 C16 O3 4.5(3)
N1 N2 C16 C17 -175.35(15)
O3 C16 C17 C21 -19.6(3)
N2 C16 C17 C21 160.22(17)
O3 C16 C17 C18 157.82(19)
N2 C16 C17 C18 -22.4(3)
C21 C17 C18 C19 2.3(3)
C16 C17 C18 C19 -175.11(18)
C20 N3 C19 C18 -1.5(3)
C17 C18 C19 N3 -1.0(3)
C19 N3 C20 C21 2.8(4)
C18 C17 C21 C20 -1.2(3)
C16 C17 C21 C20 176.39(19)
N3 C20 C21 C17 -1.4(4)

loop_
_cod_related_entry_id
_cod_related_entry_database
_cod_related_entry_code
1 ChemSpider 30654888
